data_7120330
loop_
_publ_author_name
'Zhang, Hongyu'
'Liu, Huapeng'
'Cheng, Xiao'
'Zhang, houyu'
'Wang, Yue'
'Yamaguchi, Shigehiro'

_publ_section_title
;
 ESIPT-Active Organic Compounds with White Luminescence Based on
 Crystallization-Induced Keto Emission (CIKE)
;
_journal_name_full 'Chem. Commun.'
_journal_paper_doi 10.1039/C7CC03758A
_journal_year 2017
_chemical_formula_sum 'C18 H19 N3 O'
_chemical_formula_weight 293.36
_chemical_name_systematic 2
_space_group_IT_number 14
_symmetry_cell_setting monoclinic
_symmetry_space_group_name_Hall '-P 2ybc'
_symmetry_space_group_name_H-M 'P 1 21/c 1'
_atom_sites_solution_hydrogens geom
_atom_sites_solution_primary direct
_atom_sites_solution_secondary difmap
_audit_creation_method SHELXL-97
_audit_update_record
;
2015-08-03 deposited with the CCDC.
2017-06-22 downloaded from the CCDC.
;
_cell_angle_alpha 90.00
_cell_angle_beta 99.166(2)
_cell_angle_gamma 90.00
_cell_formula_units_Z 4
_cell_length_a 8.2675(10)
_cell_length_b 9.2336(11)
_cell_length_c 20.109(3)
_cell_measurement_temperature 293(2)
_cell_volume 1515.5(3)
_computing_cell_refinement 'Bruker SMART'
_computing_data_collection 'Bruker SMART'
_computing_data_reduction 'Bruker SAINT'
_computing_molecular_graphics 'Bruker SHELXTL'
_computing_publication_material 'Bruker SHELXTL'
_computing_structure_refinement 'SHELXL-97 (Sheldrick, 1997)'
_computing_structure_solution 'SHELXS-97 (Sheldrick, 1990)'
_diffrn_ambient_temperature 293(2)
_diffrn_detector_area_resol_mean 0
_diffrn_measured_fraction_theta_full 1.000
_diffrn_measured_fraction_theta_max 1.000
_diffrn_measurement_device_type 'CCD area detector'
_diffrn_measurement_method 'phi and omega scans'
_diffrn_radiation_monochromator graphite
_diffrn_radiation_source 'fine-focus sealed tube'
_diffrn_radiation_type MoK\a
_diffrn_radiation_wavelength 0.71073
_diffrn_reflns_av_R_equivalents 0.0435
_diffrn_reflns_av_sigmaI/netI 0.0467
_diffrn_reflns_limit_h_max 9
_diffrn_reflns_limit_h_min -9
_diffrn_reflns_limit_k_max 6
_diffrn_reflns_limit_k_min -10
_diffrn_reflns_limit_l_max 23
_diffrn_reflns_limit_l_min -23
_diffrn_reflns_number 8535
_diffrn_reflns_theta_full 25.03
_diffrn_reflns_theta_max 25.03
_diffrn_reflns_theta_min 2.05
_diffrn_standards_decay_% 0
_diffrn_standards_interval_count 0
_diffrn_standards_interval_time 0
_diffrn_standards_number 0
_exptl_absorpt_coefficient_mu 0.082
_exptl_absorpt_correction_T_max 0.9919
_exptl_absorpt_correction_T_min 0.9854
_exptl_crystal_colour colorless
_exptl_crystal_density_diffrn 1.286
_exptl_crystal_density_method 'not measured'
_exptl_crystal_description slab-like
_exptl_crystal_F_000 624
_exptl_crystal_size_max 0.18
_exptl_crystal_size_mid 0.12
_exptl_crystal_size_min 0.10
_refine_diff_density_max 0.231
_refine_diff_density_min -0.186
_refine_diff_density_rms 0.041
_refine_ls_extinction_method none
_refine_ls_goodness_of_fit_ref 1.051
_refine_ls_hydrogen_treatment mixed
_refine_ls_matrix_type full
_refine_ls_number_parameters 264
_refine_ls_number_reflns 2669
_refine_ls_number_restraints 0
_refine_ls_restrained_S_all 1.051
_refine_ls_R_factor_all 0.0695
_refine_ls_R_factor_gt 0.0489
_refine_ls_shift/su_max 0.003
_refine_ls_shift/su_mean 0.000
_refine_ls_structure_factor_coef Fsqd
_refine_ls_weighting_details 'calc w=1/[\s^2^(Fo^2^)+(0.0509P)^2^+0.3003P] where P=(Fo^2^+2Fc^2^)/3'
_refine_ls_weighting_scheme calc
_refine_ls_wR_factor_gt 0.1085
_refine_ls_wR_factor_ref 0.1203
_reflns_number_gt 2007
_reflns_number_total 2669
_reflns_threshold_expression >2sigma(I)
_cod_data_source_file c7cc03758a2.cif
_cod_data_source_block c1
_cod_original_sg_symbol_H-M P2(1)/c
_cod_database_code 7120330

loop_
_symmetry_equiv_pos_as_xyz
'x, y, z'
'-x, y+1/2, -z+1/2'
'-x, -y, -z'
'x, -y-1/2, z-1/2'

loop_
_atom_site_label
_atom_site_type_symbol
_atom_site_fract_x
_atom_site_fract_y
_atom_site_fract_z
_atom_site_U_iso_or_equiv
_atom_site_adp_type
_atom_site_occupancy
_atom_site_symmetry_multiplicity
_atom_site_calc_flag
_atom_site_refinement_flags
O1 O 1.15680(18) 0.41961(16) 0.40050(8) 0.0366(4) Uani 1 1 d .
H1 H 1.040(4) 0.422(3) 0.3820(14) 0.084(10) Uiso 1 1 d .
N1 N 0.8740(2) 0.5052(2) 0.33553(9) 0.0339(5) Uani 1 1 d .
N2 N 0.7202(2) 0.5088(2) 0.29990(9) 0.0344(5) Uani 1 1 d .
H2A H 0.653(3) 0.437(3) 0.3056(12) 0.055(8) Uiso 1 1 d .
N3 N 0.0999(2) 0.6797(2) 0.07468(9) 0.0358(5) Uani 1 1 d .
C1 C 1.2156(2) 0.5521(2) 0.38543(10) 0.0263(5) Uani 1 1 d .
C2 C 1.3768(2) 0.5832(2) 0.41242(10) 0.0300(5) Uani 1 1 d .
H2 H 1.439(2) 0.508(2) 0.4408(10) 0.029(5) Uiso 1 1 d .
C3 C 1.4468(3) 0.7154(2) 0.40166(11) 0.0337(5) Uani 1 1 d .
C4 C 1.3514(3) 0.8165(3) 0.36182(11) 0.0350(6) Uani 1 1 d .
H4 H 1.398(2) 0.908(2) 0.3526(10) 0.037(6) Uiso 1 1 d .
C5 C 1.1926(3) 0.7848(2) 0.33341(11) 0.0319(5) Uani 1 1 d .
H5 H 1.127(2) 0.855(2) 0.3061(11) 0.037(6) Uiso 1 1 d .
C6 C 1.1194(2) 0.6530(2) 0.34429(10) 0.0261(5) Uani 1 1 d .
C7 C 0.9486(2) 0.6216(2) 0.31467(10) 0.0265(5) Uani 1 1 d .
C8 C 0.8408(2) 0.6978(2) 0.26566(10) 0.0285(5) Uani 1 1 d .
H8 H 0.864(2) 0.786(2) 0.2426(10) 0.026(5) Uiso 1 1 d .
C9 C 0.6946(2) 0.6230(2) 0.25713(10) 0.0273(5) Uani 1 1 d .
C10 C 0.5390(2) 0.6438(2) 0.21223(10) 0.0272(5) Uani 1 1 d .
C11 C 0.5321(3) 0.7217(2) 0.15252(11) 0.0287(5) Uani 1 1 d .
H11 H 0.632(2) 0.761(2) 0.1398(10) 0.029(5) Uiso 1 1 d .
C12 C 0.3888(2) 0.7341(2) 0.10720(11) 0.0299(5) Uani 1 1 d .
H12 H 0.392(2) 0.785(2) 0.0660(11) 0.036(6) Uiso 1 1 d .
C13 C 0.2426(2) 0.6682(2) 0.11952(10) 0.0277(5) Uani 1 1 d .
C14 C 0.2501(3) 0.5916(2) 0.18035(10) 0.0308(5) Uani 1 1 d .
H14 H 0.151(3) 0.544(2) 0.1937(10) 0.036(6) Uiso 1 1 d .
C15 C 0.3939(2) 0.5803(2) 0.22487(11) 0.0313(5) Uani 1 1 d .
H15 H 0.393(3) 0.528(2) 0.2668(11) 0.044(7) Uiso 1 1 d .
C16 C 1.6214(3) 0.7491(3) 0.43238(13) 0.0470(7) Uani 1 1 d .
H16A H 1.6749 0.6619 0.4501 0.071 Uiso 1 1 calc R
H16B H 1.6219 0.8182 0.4681 0.071 Uiso 1 1 calc R
H16C H 1.6783 0.7887 0.3985 0.071 Uiso 1 1 calc R
C17 C 0.0963(3) 0.7620(3) 0.01301(12) 0.0371(6) Uani 1 1 d .
H17A H 0.131(3) 0.863(3) 0.0251(11) 0.042(7) Uiso 1 1 d .
H17B H -0.023(3) 0.764(2) -0.0104(11) 0.045(6) Uiso 1 1 d .
H17C H 0.168(3) 0.718(2) -0.0163(12) 0.045(7) Uiso 1 1 d .
C18 C -0.0407(3) 0.5920(3) 0.08354(13) 0.0377(6) Uani 1 1 d .
H18A H -0.086(3) 0.617(3) 0.1267(13) 0.058(8) Uiso 1 1 d .
H18B H -0.130(3) 0.606(2) 0.0450(12) 0.049(7) Uiso 1 1 d .
H18C H -0.011(3) 0.487(3) 0.0851(13) 0.066(8) Uiso 1 1 d .

loop_
_atom_site_aniso_label
_atom_site_aniso_U_11
_atom_site_aniso_U_22
_atom_site_aniso_U_33
_atom_site_aniso_U_23
_atom_site_aniso_U_13
_atom_site_aniso_U_12
O1 0.0304(9) 0.0299(9) 0.0479(10) 0.0087(7) 0.0011(7) 0.0009(7)
N1 0.0257(10) 0.0370(12) 0.0368(11) 0.0078(9) -0.0017(8) -0.0028(8)
N2 0.0254(10) 0.0370(12) 0.0386(11) 0.0087(9) -0.0017(8) -0.0048(9)
N3 0.0276(10) 0.0449(12) 0.0328(10) 0.0085(9) -0.0018(8) -0.0062(8)
C1 0.0295(11) 0.0245(12) 0.0260(11) -0.0006(9) 0.0077(9) 0.0019(9)
C2 0.0266(11) 0.0337(14) 0.0288(12) 0.0033(10) 0.0021(9) 0.0059(10)
C3 0.0302(12) 0.0402(14) 0.0303(12) -0.0048(10) 0.0034(9) -0.0016(10)
C4 0.0346(13) 0.0318(14) 0.0377(13) 0.0029(11) 0.0027(10) -0.0067(11)
C5 0.0308(12) 0.0305(13) 0.0337(12) 0.0038(10) 0.0032(10) 0.0025(10)
C6 0.0253(11) 0.0294(12) 0.0240(11) -0.0021(9) 0.0047(9) 0.0017(9)
C7 0.0272(11) 0.0283(12) 0.0241(11) -0.0010(9) 0.0048(9) 0.0016(9)
C8 0.0287(11) 0.0287(13) 0.0277(11) 0.0008(10) 0.0039(9) 0.0015(10)
C9 0.0292(11) 0.0264(12) 0.0262(11) -0.0007(9) 0.0042(9) 0.0031(9)
C10 0.0247(11) 0.0286(12) 0.0282(11) -0.0034(9) 0.0038(9) 0.0022(9)
C11 0.0260(11) 0.0263(12) 0.0340(12) -0.0005(9) 0.0051(9) -0.0020(9)
C12 0.0305(12) 0.0299(13) 0.0295(12) 0.0040(10) 0.0052(10) -0.0020(9)
C13 0.0274(11) 0.0273(12) 0.0277(11) -0.0015(9) 0.0024(9) 0.0030(9)
C14 0.0278(11) 0.0348(14) 0.0302(12) 0.0024(10) 0.0062(9) -0.0026(10)
C15 0.0307(12) 0.0370(14) 0.0263(12) 0.0041(10) 0.0050(9) 0.0019(10)
C16 0.0333(13) 0.0555(18) 0.0487(15) 0.0001(13) -0.0041(11) -0.0069(12)
C17 0.0330(13) 0.0447(17) 0.0317(13) 0.0046(11) -0.0012(11) 0.0007(12)
C18 0.0284(12) 0.0398(16) 0.0423(15) 0.0020(12) -0.0021(11) -0.0057(11)

loop_
_atom_type_symbol
_atom_type_description
_atom_type_scat_dispersion_real
_atom_type_scat_dispersion_imag
_atom_type_scat_source
C C 0.0033 0.0016 'International Tables Vol C Tables 4.2.6.8 and 6.1.1.4'
H H 0.0000 0.0000 'International Tables Vol C Tables 4.2.6.8 and 6.1.1.4'
N N 0.0061 0.0033 'International Tables Vol C Tables 4.2.6.8 and 6.1.1.4'
O O 0.0106 0.0060 'International Tables Vol C Tables 4.2.6.8 and 6.1.1.4'

loop_
_geom_angle_atom_site_label_1
_geom_angle_atom_site_label_2
_geom_angle_atom_site_label_3
_geom_angle
C1 O1 H1 104.9(17)
C7 N1 N2 104.75(17)
C9 N2 N1 113.10(18)
C9 N2 H2A 129.1(16)
N1 N2 H2A 117.7(16)
C13 N3 C18 119.93(19)
C13 N3 C17 120.07(18)
C18 N3 C17 119.33(19)
O1 C1 C2 116.84(18)
O1 C1 C6 122.40(18)
C2 C1 C6 120.77(19)
C3 C2 C1 121.4(2)
C3 C2 H2 121.0(12)
C1 C2 H2 117.6(12)
C2 C3 C4 118.0(2)
C2 C3 C16 121.0(2)
C4 C3 C16 121.0(2)
C5 C4 C3 120.8(2)
C5 C4 H4 119.5(13)
C3 C4 H4 119.7(13)
C4 C5 C6 122.0(2)
C4 C5 H5 120.6(13)
C6 C5 H5 117.4(13)
C5 C6 C1 116.95(19)
C5 C6 C7 121.42(18)
C1 C6 C7 121.62(18)
N1 C7 C8 110.43(18)
N1 C7 C6 119.41(18)
C8 C7 C6 130.15(19)
C9 C8 C7 106.33(19)
C9 C8 H8 126.6(11)
C7 C8 H8 127.1(11)
N2 C9 C8 105.39(18)
N2 C9 C10 121.85(19)
C8 C9 C10 132.7(2)
C11 C10 C15 117.12(19)
C11 C10 C9 120.79(18)
C15 C10 C9 121.98(19)
C12 C11 C10 121.7(2)
C12 C11 H11 118.0(12)
C10 C11 H11 120.0(12)
C11 C12 C13 121.2(2)
C11 C12 H12 118.1(13)
C13 C12 H12 120.7(13)
N3 C13 C14 121.67(19)
N3 C13 C12 121.56(19)
C14 C13 C12 116.76(19)
C15 C14 C13 121.3(2)
C15 C14 H14 116.8(12)
C13 C14 H14 122.0(12)
C14 C15 C10 122.0(2)
C14 C15 H15 118.5(13)
C10 C15 H15 119.5(13)
C3 C16 H16A 109.5
C3 C16 H16B 109.5
H16A C16 H16B 109.5
C3 C16 H16C 109.5
H16A C16 H16C 109.5
H16B C16 H16C 109.5
N3 C17 H17A 108.4(13)
N3 C17 H17B 106.9(13)
H17A C17 H17B 108.6(18)
N3 C17 H17C 111.2(13)
H17A C17 H17C 110.5(19)
H17B C17 H17C 111.1(18)
N3 C18 H18A 112.7(14)
N3 C18 H18B 110.1(13)
H18A C18 H18B 107.6(19)
N3 C18 H18C 110.2(15)
H18A C18 H18C 108(2)
H18B C18 H18C 108(2)

loop_
_geom_bond_atom_site_label_1
_geom_bond_atom_site_label_2
_geom_bond_distance
O1 C1 1.368(2)
O1 H1 0.98(3)
N1 C7 1.339(3)
N1 N2 1.357(2)
N2 C9 1.356(3)
N2 H2A 0.88(3)
N3 C13 1.371(3)
N3 C18 1.450(3)
N3 C17 1.451(3)
C1 C2 1.387(3)
C1 C6 1.405(3)
C2 C3 1.383(3)
C2 H2 0.99(2)
C3 C4 1.390(3)
C3 C16 1.509(3)
C4 C5 1.378(3)
C4 H4 0.96(2)
C5 C6 1.392(3)
C5 H5 0.96(2)
C6 C7 1.472(3)
C7 C8 1.407(3)
C8 C9 1.379(3)
C8 H8 0.97(2)
C9 C10 1.461(3)
C10 C11 1.393(3)
C10 C15 1.395(3)
C11 C12 1.380(3)
C11 H11 0.97(2)
C12 C13 1.410(3)
C12 H12 0.96(2)
C13 C14 1.406(3)
C14 C15 1.373(3)
C14 H14 1.00(2)
C15 H15 0.97(2)
C16 H16A 0.9600
C16 H16B 0.9600
C16 H16C 0.9600
C17 H17A 0.99(2)
C17 H17B 1.02(2)
C17 H17C 0.99(2)
C18 H18A 1.03(3)
C18 H18B 0.99(2)
C18 H18C 1.00(3)
